data_7054937
loop_
_publ_author_name
'Li, Xiaoju'
'Sun, Xiaofei'
'Li, Xinxiong'
'Xu, Xiahong'

_publ_section_title
;
 Syntheses and characterizations of six Co(ii) and Mn(ii) coordination
 polymers based on amino-substituted 5-aminoisophthalate and flexible
 bis(imidazolyl) ligands
;
_journal_issue 9
_journal_name_full 'New J. Chem.'
_journal_page_first 6844
_journal_paper_doi 10.1039/C5NJ00706B
_journal_volume 39
_journal_year 2015
_chemical_formula_sum 'C21 H17 Mn N4 O4'
_chemical_formula_weight 444.33
_chemical_name_systematic
; 
 ? 
;
_space_group_IT_number 14
_symmetry_cell_setting monoclinic
_symmetry_space_group_name_Hall '-P 2ybc'
_symmetry_space_group_name_H-M 'P 1 21/c 1'
_atom_sites_solution_hydrogens geom
_atom_sites_solution_primary direct
_atom_sites_solution_secondary difmap
_audit_creation_method SHELXL-97
_audit_update_record
;
2014-12-02 deposited with the CCDC.
2015-06-16 downloaded from the CCDC.
;
_cell_angle_alpha 90.00
_cell_angle_beta 102.865(8)
_cell_angle_gamma 90.00
_cell_formula_units_Z 4
_cell_length_a 10.4640(19)
_cell_length_b 11.5072(12)
_cell_length_c 16.689(2)
_cell_measurement_temperature 293(2)
_cell_volume 1959.1(5)
_computing_cell_refinement 'Bruker XSCANS'
_computing_data_collection 'Bruker XSCANS'
_computing_data_reduction 'Bruker SHELXTL'
_computing_molecular_graphics 'Bruker SHELXTL'
_computing_publication_material 'Bruker SHELXTL'
_computing_structure_refinement 'SHELXL-97 (Sheldrick, 2008)'
_computing_structure_solution 'SHELXS-97 (Sheldrick, 2008)'
_diffrn_ambient_temperature 293(2)
_diffrn_measured_fraction_theta_full 0.996
_diffrn_measured_fraction_theta_max 0.996
_diffrn_measurement_device_type 'rigaku MM007 CCD'
_diffrn_measurement_method 'phi and omega scans'
_diffrn_radiation_monochromator graphite
_diffrn_radiation_source 'fine-focus sealed tube'
_diffrn_radiation_type MoK\a
_diffrn_radiation_wavelength 0.71073
_diffrn_reflns_av_R_equivalents 0.0305
_diffrn_reflns_av_sigmaI/netI 0.0336
_diffrn_reflns_limit_h_max 10
_diffrn_reflns_limit_h_min -13
_diffrn_reflns_limit_k_max 13
_diffrn_reflns_limit_k_min -14
_diffrn_reflns_limit_l_max 21
_diffrn_reflns_limit_l_min -20
_diffrn_reflns_number 14947
_diffrn_reflns_theta_full 27.49
_diffrn_reflns_theta_max 27.49
_diffrn_reflns_theta_min 2.67
_exptl_absorpt_coefficient_mu 0.711
_exptl_absorpt_correction_T_max 0.8948
_exptl_absorpt_correction_T_min 0.7312
_exptl_absorpt_process_details 'SADABS (Sheldrick, 1996)'
_exptl_crystal_colour brown
_exptl_crystal_density_diffrn 1.506
_exptl_crystal_density_method 'not measured'
_exptl_crystal_description block
_exptl_crystal_F_000 912
_exptl_crystal_size_max 0.47
_exptl_crystal_size_mid 0.23
_exptl_crystal_size_min 0.16
_refine_diff_density_max 0.247
_refine_diff_density_min -0.375
_refine_diff_density_rms 0.054
_refine_ls_extinction_method none
_refine_ls_goodness_of_fit_ref 1.090
_refine_ls_hydrogen_treatment mixed
_refine_ls_matrix_type full
_refine_ls_number_parameters 271
_refine_ls_number_reflns 4467
_refine_ls_number_restraints 0
_refine_ls_restrained_S_all 1.090
_refine_ls_R_factor_all 0.0472
_refine_ls_R_factor_gt 0.0393
_refine_ls_shift/su_max 0.000
_refine_ls_shift/su_mean 0.000
_refine_ls_structure_factor_coef Fsqd
_refine_ls_weighting_details 'calc w=1/[\s^2^(Fo^2^)+(0.0444P)^2^+0.2427P] where P=(Fo^2^+2Fc^2^)/3'
_refine_ls_weighting_scheme calc
_refine_ls_wR_factor_gt 0.0924
_refine_ls_wR_factor_ref 0.0973
_reflns_number_gt 3865
_reflns_number_total 4467
_reflns_threshold_expression >2sigma(I)
_cod_data_source_file c5nj00706b2.cif
_cod_data_source_block 1876
_cod_depositor_comments
;
The following automatic conversions were performed:

'_symmetry_cell_setting' value 'Monoclinic' changed to 'monoclinic'
according to
/usr/data/users/saulius/crontab/automatic-downloads/rss-feeds/RSC/lib/dictionaries/cif_core.dic
dictionary named 'cif_core.dic' version 2.4.2 from 2011-04-26.

Automatic conversion script
Id: cif_fix_values 3271 2015-04-21 07:52:19Z andrius 

 Adding full bibliography for 7054932--7054937.cif.
;
_cod_original_sg_symbol_H-M P21/c
_cod_database_code 7054937

loop_
_symmetry_equiv_pos_as_xyz
'x, y, z'
'-x, y+1/2, -z+1/2'
'-x, -y, -z'
'x, -y-1/2, z-1/2'

loop_
_atom_site_label
_atom_site_type_symbol
_atom_site_fract_x
_atom_site_fract_y
_atom_site_fract_z
_atom_site_U_iso_or_equiv
_atom_site_adp_type
_atom_site_occupancy
_atom_site_symmetry_multiplicity
_atom_site_calc_flag
_atom_site_refinement_flags
Mn1 Mn 0.24690(2) 0.06518(2) 0.241739(16) 0.02513(10) Uani 1 1 d .
O1 O -0.09124(12) -0.30531(11) 0.30521(8) 0.0342(3) Uani 1 1 d .
O2 O -0.03915(13) -0.46012(11) 0.24177(8) 0.0337(3) Uani 1 1 d .
O3 O 0.42541(15) -0.50654(14) 0.20163(11) 0.0571(5) Uani 1 1 d .
O4 O 0.57461(13) -0.40037(13) 0.28754(9) 0.0389(3) Uani 1 1 d .
N1 N 0.08508(19) -0.18332(15) 0.04843(10) 0.0414(4) Uani 1 1 d .
N2 N 0.19835(18) -0.06312(14) 0.14046(10) 0.0375(4) Uani 1 1 d .
N3 N 0.30389(17) 0.17839(14) 0.35903(10) 0.0358(4) Uani 1 1 d .
N4 N 0.32711(15) -0.05480(12) 0.35098(9) 0.0253(3) Uani 1 1 d .
H4 H 0.4160 -0.0515 0.3591 0.030 Uiso 1 1 calc R
C1 C 0.0723(2) -0.43720(18) 0.06489(12) 0.0422(5) Uani 1 1 d .
H1 H 0.1216 -0.3956 0.1088 0.051 Uiso 1 1 calc R
C2 C -0.0808(2) -0.44242(18) -0.06437(12) 0.0410(5) Uani 1 1 d .
H2 H -0.1353 -0.4042 -0.1081 0.049 Uiso 1 1 calc R
C3 C -0.0086(2) -0.37834(18) 0.00109(11) 0.0368(5) Uani 1 1 d .
C4 C -0.0281(2) -0.24860(19) 0.00158(13) 0.0481(6) Uani 1 1 d .
H4A H -0.0478 -0.2209 -0.0547 0.058 Uiso 1 1 calc R
H4B H -0.1036 -0.2321 0.0245 0.058 Uiso 1 1 calc R
C5 C 0.2073(3) -0.1750(2) 0.03281(16) 0.0613(7) Uani 1 1 d .
H5 H 0.2375 -0.2126 -0.0087 0.074 Uiso 1 1 calc R
C6 C 0.2759(2) -0.1012(2) 0.08956(15) 0.0548(6) Uani 1 1 d .
H6 H 0.3627 -0.0795 0.0934 0.066 Uiso 1 1 calc R
C7 C 0.0852(2) -0.11525(18) 0.11382(12) 0.0397(5) Uani 1 1 d .
H7 H 0.0133 -0.1061 0.1375 0.048 Uiso 1 1 calc R
C8 C 0.3222(3) 0.29377(18) 0.36009(14) 0.0491(6) Uani 1 1 d .
H8 H 0.3097 0.3333 0.3103 0.059 Uiso 1 1 calc R
C9 C 0.3591(3) 0.35624(19) 0.43247(15) 0.0561(7) Uani 1 1 d .
H9 H 0.3699 0.4364 0.4313 0.067 Uiso 1 1 calc R
C10 C 0.3795(2) 0.2980(2) 0.50602(15) 0.0536(6) Uani 1 1 d .
H10 H 0.4048 0.3382 0.5554 0.064 Uiso 1 1 calc R
C11 C 0.3622(2) 0.17899(19) 0.50581(13) 0.0437(5) Uani 1 1 d .
H11 H 0.3767 0.1377 0.5549 0.052 Uiso 1 1 calc R
C12 C 0.32255(19) 0.12196(16) 0.43087(11) 0.0322(4) Uani 1 1 d .
C13 C 0.2956(2) -0.00690(16) 0.42576(11) 0.0354(4) Uani 1 1 d .
H13A H 0.3483 -0.0453 0.4737 0.043 Uiso 1 1 calc R
H13B H 0.2040 -0.0210 0.4251 0.043 Uiso 1 1 calc R
C14 C 0.29198(17) -0.17289(14) 0.32985(10) 0.0237(3) Uani 1 1 d .
C15 C 0.16401(17) -0.21246(15) 0.32193(10) 0.0245(4) Uani 1 1 d .
H15 H 0.1010 -0.1647 0.3363 0.029 Uiso 1 1 calc R
C16 C 0.13100(16) -0.32444(14) 0.29222(10) 0.0234(3) Uani 1 1 d .
C17 C 0.22549(17) -0.39595(15) 0.27009(10) 0.0249(4) Uani 1 1 d .
H17 H 0.2030 -0.4702 0.2499 0.030 Uiso 1 1 calc R
C18 C 0.35293(17) -0.35607(15) 0.27835(10) 0.0258(4) Uani 1 1 d .
C19 C 0.38550(17) -0.24468(15) 0.30847(10) 0.0261(4) Uani 1 1 d .
H19 H 0.4710 -0.2181 0.3143 0.031 Uiso 1 1 calc R
C20 C -0.00789(17) -0.36600(15) 0.27890(10) 0.0254(4) Uani 1 1 d .
C21 C 0.45782(19) -0.42843(16) 0.25280(12) 0.0315(4) Uani 1 1 d .

loop_
_atom_site_aniso_label
_atom_site_aniso_U_11
_atom_site_aniso_U_22
_atom_site_aniso_U_33
_atom_site_aniso_U_23
_atom_site_aniso_U_13
_atom_site_aniso_U_12
Mn1 0.01526(16) 0.02882(17) 0.03133(16) -0.00117(10) 0.00520(11) -0.00007(10)
O1 0.0180(6) 0.0386(7) 0.0476(7) -0.0113(6) 0.0109(6) -0.0030(5)
O2 0.0214(7) 0.0350(7) 0.0472(8) -0.0111(6) 0.0130(6) -0.0075(6)
O3 0.0303(8) 0.0531(9) 0.0906(12) -0.0360(9) 0.0190(8) -0.0001(7)
O4 0.0172(7) 0.0514(8) 0.0490(8) -0.0060(7) 0.0092(6) 0.0062(6)
N1 0.0481(11) 0.0405(9) 0.0363(9) -0.0108(7) 0.0110(8) -0.0137(8)
N2 0.0358(10) 0.0407(9) 0.0382(9) -0.0114(7) 0.0124(8) -0.0100(7)
N3 0.0379(10) 0.0302(8) 0.0371(8) -0.0032(7) 0.0039(7) -0.0008(7)
N4 0.0185(7) 0.0248(7) 0.0327(8) -0.0016(6) 0.0057(6) -0.0013(6)
C1 0.0491(14) 0.0476(12) 0.0279(10) -0.0100(8) 0.0042(9) -0.0176(10)
C2 0.0465(13) 0.0470(12) 0.0269(10) -0.0041(8) 0.0028(9) -0.0123(10)
C3 0.0416(12) 0.0417(11) 0.0286(9) -0.0063(8) 0.0108(8) -0.0151(9)
C4 0.0521(15) 0.0438(12) 0.0428(11) -0.0084(10) -0.0011(10) -0.0128(11)
C5 0.0638(17) 0.0689(16) 0.0620(15) -0.0341(13) 0.0368(13) -0.0235(14)
C6 0.0461(14) 0.0634(15) 0.0633(15) -0.0243(12) 0.0302(12) -0.0204(12)
C7 0.0337(11) 0.0472(12) 0.0393(10) -0.0120(9) 0.0107(9) -0.0095(9)
C8 0.0628(16) 0.0314(11) 0.0515(12) -0.0001(9) 0.0092(11) -0.0015(10)
C9 0.0657(18) 0.0318(11) 0.0664(15) -0.0118(11) 0.0052(13) -0.0052(11)
C10 0.0541(16) 0.0457(13) 0.0533(13) -0.0177(11) -0.0045(11) 0.0003(11)
C11 0.0426(13) 0.0440(12) 0.0391(11) -0.0083(9) -0.0020(9) 0.0023(10)
C12 0.0263(10) 0.0318(9) 0.0372(10) -0.0050(8) 0.0042(8) 0.0008(8)
C13 0.0406(12) 0.0324(10) 0.0350(10) -0.0014(8) 0.0122(9) -0.0008(9)
C14 0.0202(9) 0.0230(8) 0.0277(8) 0.0028(7) 0.0052(7) 0.0005(7)
C15 0.0190(8) 0.0265(8) 0.0297(8) 0.0000(7) 0.0091(7) 0.0020(7)
C16 0.0167(8) 0.0277(8) 0.0261(8) 0.0026(7) 0.0056(7) 0.0000(7)
C17 0.0199(8) 0.0238(8) 0.0313(9) -0.0002(7) 0.0060(7) 0.0000(7)
C18 0.0190(9) 0.0275(8) 0.0311(9) 0.0018(7) 0.0064(7) 0.0040(7)
C19 0.0159(8) 0.0293(9) 0.0333(9) 0.0014(7) 0.0056(7) -0.0010(7)
C20 0.0195(9) 0.0290(9) 0.0286(8) 0.0014(7) 0.0071(7) -0.0005(7)
C21 0.0206(9) 0.0322(9) 0.0444(11) 0.0011(8) 0.0130(8) 0.0040(7)

loop_
_atom_type_symbol
_atom_type_description
_atom_type_scat_dispersion_real
_atom_type_scat_dispersion_imag
_atom_type_scat_source
C C 0.0033 0.0016 'International Tables Vol C Tables 4.2.6.8 and 6.1.1.4'
H H 0.0000 0.0000 'International Tables Vol C Tables 4.2.6.8 and 6.1.1.4'
N N 0.0061 0.0033 'International Tables Vol C Tables 4.2.6.8 and 6.1.1.4'
O O 0.0106 0.0060 'International Tables Vol C Tables 4.2.6.8 and 6.1.1.4'
Mn Mn 0.3368 0.7283 'International Tables Vol C Tables 4.2.6.8 and 6.1.1.4'

loop_
_geom_angle_atom_site_label_1
_geom_angle_atom_site_label_2
_geom_angle_atom_site_label_3
_geom_angle
_geom_angle_site_symmetry_1
_geom_angle_site_symmetry_3
O4 Mn1 N2 90.76(6) 2_655 .
O4 Mn1 O1 114.70(5) 2_655 2
N2 Mn1 O1 98.78(6) . 2
O4 Mn1 O2 172.43(5) 2_655 2
N2 Mn1 O2 86.78(6) . 2
O1 Mn1 O2 58.75(5) 2 2
O4 Mn1 N4 96.50(6) 2_655 .
N2 Mn1 N4 100.75(6) . .
O1 Mn1 N4 142.73(5) 2 .
O2 Mn1 N4 90.99(5) 2 .
O4 Mn1 N3 90.90(6) 2_655 .
N2 Mn1 N3 172.45(6) . .
O1 Mn1 N3 87.21(6) 2 .
O2 Mn1 N3 92.46(6) 2 .
N4 Mn1 N3 71.75(5) . .
O4 Mn1 C20 144.13(6) 2_655 2
N2 Mn1 C20 92.98(6) . 2
O1 Mn1 C20 29.57(5) 2 2
O2 Mn1 C20 29.18(5) 2 2
N4 Mn1 C20 117.70(5) . 2
N3 Mn1 C20 89.98(6) . 2
C20 O1 Mn1 90.87(11) . 2_545
C20 O2 Mn1 88.90(10) . 2_545
C21 O4 Mn1 132.00(13) . 2_645
C7 N1 C5 106.45(17) . .
C7 N1 C4 125.74(19) . .
C5 N1 C4 127.74(18) . .
C7 N2 C6 104.95(17) . .
C7 N2 Mn1 126.77(14) . .
C6 N2 Mn1 128.20(15) . .
C12 N3 C8 118.46(18) . .
C12 N3 Mn1 116.28(12) . .
C8 N3 Mn1 125.25(14) . .
C14 N4 C13 118.19(14) . .
C14 N4 Mn1 110.33(10) . .
C13 N4 Mn1 109.79(11) . .
C3 C1 C2 120.93(18) . 3_545
C1 C2 C3 120.6(2) 3_545 .
C1 C3 C2 118.5(2) . .
C1 C3 C4 122.84(18) . .
C2 C3 C4 118.5(2) . .
N1 C4 C3 114.47(19) . .
C6 C5 N1 106.53(19) . .
C5 C6 N2 109.8(2) . .
N2 C7 N1 112.26(18) . .
N3 C8 C9 122.5(2) . .
C10 C9 C8 119.0(2) . .
C9 C10 C11 119.2(2) . .
C10 C11 C12 118.9(2) . .
N3 C12 C11 122.07(18) . .
N3 C12 C13 115.97(16) . .
C11 C12 C13 121.95(18) . .
N4 C13 C12 110.06(15) . .
C19 C14 C15 119.97(16) . .
C19 C14 N4 118.16(15) . .
C15 C14 N4 121.51(15) . .
C14 C15 C16 119.48(15) . .
C15 C16 C17 120.24(16) . .
C15 C16 C20 120.15(15) . .
C17 C16 C20 119.51(15) . .
C18 C17 C16 119.98(16) . .
C17 C18 C19 119.55(16) . .
C17 C18 C21 122.10(16) . .
C19 C18 C21 118.31(16) . .
C14 C19 C18 120.78(16) . .
O2 C20 O1 121.47(16) . .
O2 C20 C16 119.10(15) . .
O1 C20 C16 119.43(16) . .
O2 C20 Mn1 61.92(9) . 2_545
O1 C20 Mn1 59.56(9) . 2_545
C16 C20 Mn1 178.92(13) . 2_545
O3 C21 O4 126.04(18) . .
O3 C21 C18 119.41(18) . .
O4 C21 C18 114.55(17) . .

loop_
_geom_bond_atom_site_label_1
_geom_bond_atom_site_label_2
_geom_bond_distance
_geom_bond_site_symmetry_2
Mn1 O4 2.0714(13) 2_655
Mn1 N2 2.2164(16) .
Mn1 O1 2.2180(13) 2
Mn1 O2 2.2699(13) 2
Mn1 N4 2.2920(15) .
Mn1 N3 2.3162(16) .
Mn1 C20 2.5724(18) 2
O1 C20 1.269(2) .
O1 Mn1 2.2180(13) 2_545
O2 C20 1.254(2) .
O2 Mn1 2.2700(13) 2_545
O3 C21 1.234(2) .
O4 C21 1.272(2) .
O4 Mn1 2.0713(13) 2_645
N1 C7 1.343(2) .
N1 C5 1.364(3) .
N1 C4 1.472(3) .
N2 C7 1.314(3) .
N2 C6 1.371(3) .
N3 C12 1.339(2) .
N3 C8 1.341(2) .
N4 C14 1.431(2) .
N4 C13 1.467(2) .
C1 C3 1.381(3) .
C1 C2 1.388(3) 3_545
C2 C1 1.388(3) 3_545
C2 C3 1.393(3) .
C3 C4 1.507(3) .
C5 C6 1.353(3) .
C8 C9 1.385(3) .
C9 C10 1.373(3) .
C10 C11 1.382(3) .
C11 C12 1.391(3) .
C12 C13 1.508(3) .
C14 C19 1.387(2) .
C14 C15 1.393(2) .
C15 C16 1.396(2) .
C16 C17 1.398(2) .
C16 C20 1.499(2) .
C17 C18 1.388(2) .
C18 C19 1.391(2) .
C18 C21 1.513(2) .
C20 Mn1 2.5724(18) 2_545

loop_
_geom_hbond_atom_site_label_D
_geom_hbond_atom_site_label_H
_geom_hbond_atom_site_label_A
_geom_hbond_distance_DH
_geom_hbond_distance_HA
_geom_hbond_distance_DA
_geom_hbond_angle_DHA
_geom_hbond_site_symmetry_A
N4 H4 O3 0.91 2.19 2.966(2) 142.7 2_655
